data_4004014
loop_
_publ_author_name
'Chen, Kaichuang'
'Lin, Chensheng'
'Zhang, Shengzi'
'Peng, Guang'
'Chen, Yu'
'Zhao, Dan'
'Fan, Huixin'
'Yang, Shunda'
'Wen, Xin'
'Luo, Min'
'Lin, Zheshuai'
'Ye, Ning'

_publ_section_title
;
 A3Te(Zn2Ge)Ge2O14 (A = Sr, Ba, and Pb): New Langasite Mid-infrared
 Nonlinear Optical Materials by Rational Chemical Substitution
;
_journal_name_full 'Chemistry of Materials'
_journal_paper_doi 10.1021/acs.chemmater.1c01399
_journal_year 2021
_chemical_formula_moiety 'Ge3 O14 Pb3 Te1 Zn2'
_chemical_formula_sum 'Ge3 O14 Pb3 Te Zn2'
_chemical_formula_weight 1321.68
_space_group_crystal_system trigonal
_space_group_IT_number 150
_space_group_name_Hall 'P 3 2"'
_space_group_name_H-M_alt 'P 3 2 1'
_atom_sites_solution_primary dual
_audit_creation_date 2021-06-28
_audit_creation_method
;
Olex2 1.2
(compiled 2018.05.29 svn.r3508 for OlexSys, GUI svn.r5506)
;
_audit_update_record
;
????
;
_cell_angle_alpha 90
_cell_angle_beta 90
_cell_angle_gamma 120
_cell_formula_units_Z 1
_cell_length_a 8.5194(6)
_cell_length_b 8.5194(6)
_cell_length_c 5.1235(6)
_cell_measurement_reflns_used 987
_cell_measurement_temperature 293(2)
_cell_measurement_theta_max 27.4623
_cell_measurement_theta_min 2.7608
_cell_volume 322.04(5)
_computing_molecular_graphics 'Olex2 (Dolomanov et al., 2009)'
_computing_publication_material 'Olex2 (Dolomanov et al., 2009)'
_computing_structure_refinement 'ShelXL (Sheldrick, 2015)'
_computing_structure_solution 'ShelXT (Sheldrick, 2015)'
_diffrn_ambient_temperature 293(2)
_diffrn_measured_fraction_theta_full 0.996
_diffrn_measured_fraction_theta_max 0.996
_diffrn_measurement_device_type 'Bruker P4'
_diffrn_measurement_method '\w scans'
_diffrn_radiation_monochromator graphite
_diffrn_radiation_type MoK\a
_diffrn_radiation_wavelength 0.71073
_diffrn_reflns_av_R_equivalents 0.0724
_diffrn_reflns_av_unetI/netI 0.0548
_diffrn_reflns_Laue_measured_fraction_full 0.996
_diffrn_reflns_Laue_measured_fraction_max 0.996
_diffrn_reflns_limit_h_max 10
_diffrn_reflns_limit_h_min -9
_diffrn_reflns_limit_k_max 9
_diffrn_reflns_limit_k_min -9
_diffrn_reflns_limit_l_max 6
_diffrn_reflns_limit_l_min -6
_diffrn_reflns_number 2068
_diffrn_reflns_point_group_measured_fraction_full 0.997
_diffrn_reflns_point_group_measured_fraction_max 0.997
_diffrn_reflns_theta_full 25.015
_diffrn_reflns_theta_max 25.015
_diffrn_reflns_theta_min 2.761
_exptl_absorpt_coefficient_mu 51.911
_exptl_absorpt_correction_T_max 1.0000
_exptl_absorpt_correction_T_min 0.5745
_exptl_absorpt_correction_type multi-scan
_exptl_crystal_colour White
_exptl_crystal_density_diffrn 6.815
_exptl_crystal_description Prism
_exptl_crystal_F_000 566
_exptl_crystal_size_max 0.1000
_exptl_crystal_size_mid 0.0500
_exptl_crystal_size_min 0.0500
_refine_diff_density_max 2.229
_refine_diff_density_min -1.609
_refine_diff_density_rms 0.324
_refine_ls_abs_structure_details
;
 Refined as an inversion twin.
;
_refine_ls_abs_structure_Flack 0.08(3)
_refine_ls_extinction_method none
_refine_ls_goodness_of_fit_ref 1.083
_refine_ls_hydrogen_treatment undef
_refine_ls_matrix_type full
_refine_ls_number_parameters 38
_refine_ls_number_reflns 387
_refine_ls_number_restraints 0
_refine_ls_restrained_S_all 1.083
_refine_ls_R_factor_all 0.0337
_refine_ls_R_factor_gt 0.0327
_refine_ls_shift/su_max 0.000
_refine_ls_shift/su_mean 0.000
_refine_ls_structure_factor_coef Fsqd
_refine_ls_weighting_details 'w=1/[\s^2^(Fo^2^)+(0.0233P)^2^] where P=(Fo^2^+2Fc^2^)/3'
_refine_ls_weighting_scheme calc
_refine_ls_wR_factor_gt 0.0647
_refine_ls_wR_factor_ref 0.0652
_reflns_Friedel_coverage 0.647
_reflns_Friedel_fraction_full 1.000
_reflns_Friedel_fraction_max 1.000
_reflns_number_gt 376
_reflns_number_total 387
_reflns_threshold_expression 'I > 2\s(I)'
_cod_data_source_file cm1c01399_si_003.cif
_cod_data_source_block a
_cod_depositor_comments
;
The following automatic conversions were performed:

data item '_exptl_absorpt_correction_type' value 'Multi-scan' was
changed to 'multi-scan' in accordance with the
/home/data/users/saulius/crontab/automatic-downloads/rss-feeds/ACS/lib/dictionaries/cif_core.dic
dictionary named 'cif_core.dic' version 2.4.2 last updated on
2011-04-26.

Automatic conversion script
Id: cif_fix_values 7556 2019-12-06 15:28:31Z antanas 
;
_cod_original_cell_volume 322.04(6)
_cod_database_code 4004014
_shelx_shelxl_version_number 2018/1
_shelx_space_group_comment
;
The symmetry employed for this shelxl refinement is uniquely defined
by the following loop, which should always be used as a source of
symmetry information in preference to the above space-group names.
They are only intended as comments.
;
_olex2_refinement_description
;
1. Twinned data refinement
 Scales: 0.92(3)
 0.08(3)
2. Shared sites
{Zn1, Ge1}
3. Uiso/Uaniso restraints and constraints
Uanis(Zn1) = Uanis(Ge1)
4. Others
 Fixed Sof: Zn1(0.33333) Ge1(0.16667)
;
_olex2_submission_special_instructions 'No special instructions were received'

loop_
_space_group_symop_operation_xyz
'x, y, z'
'-y, x-y, z'
'-x+y, -x, z'
'y, x, -z'
'x-y, -y, -z'
'-x, -x+y, -z'

loop_
_atom_site_label
_atom_site_type_symbol
_atom_site_fract_x
_atom_site_fract_y
_atom_site_fract_z
_atom_site_U_iso_or_equiv
_atom_site_adp_type
_atom_site_occupancy
_atom_site_site_symmetry_order
_atom_site_calc_flag
_atom_site_refinement_flags_posn
_atom_site_refinement_flags_adp
_atom_site_refinement_flags_occupancy
_atom_site_disorder_assembly
_atom_site_disorder_group
Pb1 Pb 0.41775(17) 1.000000 1.000000 0.0373(5) Uani 1 2 d S T P A .
Te1 Te 0.000000 1.000000 1.000000 0.0194(8) Uani 1 6 d S T P A .
Ge2 Ge -0.333333 0.333333 0.5196(7) 0.0151(8) Uani 1 3 d S T P . .
Zn1 Zn 0.000000 0.7534(4) 0.500000 0.0145(7) Uani 0.6667 2 d S T P A 3
O1 O 0.120(2) 0.9078(19) 0.778(3) 0.025(4) Uani 1 1 d . . . . .
O2 O -0.333333 0.333333 0.186(5) 0.040(8) Uani 1 3 d S T P . .
O3 O -0.541(3) 0.284(3) 0.660(3) 0.053(5) Uani 1 1 d . . . . .
Ge1 Ge 0.000000 0.7534(4) 0.500000 0.0145(7) Uani 0.3333 2 d S T P A 4

loop_
_atom_site_aniso_label
_atom_site_aniso_U_11
_atom_site_aniso_U_22
_atom_site_aniso_U_33
_atom_site_aniso_U_23
_atom_site_aniso_U_13
_atom_site_aniso_U_12
Pb1 0.0386(7) 0.0608(11) 0.0200(6) -0.0041(7) -0.0020(3) 0.0304(6)
Te1 0.0187(12) 0.0187(12) 0.0208(17) 0.000 0.000 0.0093(6)
Ge2 0.0098(13) 0.0098(13) 0.026(2) 0.000 0.000 0.0049(6)
Zn1 0.0118(18) 0.0119(14) 0.0196(16) -0.0002(7) -0.0005(13) 0.0059(9)
O1 0.019(9) 0.024(9) 0.033(8) -0.008(7) 0.008(7) 0.012(7)
O2 0.047(12) 0.047(12) 0.026(15) 0.000 0.000 0.024(6)
O3 0.043(12) 0.090(15) 0.030(9) -0.011(10) 0.008(9) 0.038(11)
Ge1 0.0118(18) 0.0119(14) 0.0196(16) -0.0002(7) -0.0005(13) 0.0059(9)

loop_
_atom_type_symbol
_atom_type_description
_atom_type_scat_dispersion_real
_atom_type_scat_dispersion_imag
_atom_type_scat_source
Ge Ge 0.1547 1.8001 'International Tables Vol C Tables 4.2.6.8 and 6.1.1.4'
O O 0.0106 0.0060 'International Tables Vol C Tables 4.2.6.8 and 6.1.1.4'
Pb Pb -3.3944 10.1111 'International Tables Vol C Tables 4.2.6.8 and 6.1.1.4'
Te Te -0.5308 1.6751 'International Tables Vol C Tables 4.2.6.8 and 6.1.1.4'
Zn Zn 0.2839 1.4301 'International Tables Vol C Tables 4.2.6.8 and 6.1.1.4'

loop_
_geom_angle_atom_site_label_1
_geom_angle_atom_site_label_2
_geom_angle_atom_site_label_3
_geom_angle
_geom_angle_site_symmetry_1
_geom_angle_site_symmetry_3
_geom_angle_publ_flag
O1 Pb1 O1 63.3(6) . 5_677 ?
O1 Pb1 O2 79.5(3) 5_677 1_666 ?
O1 Pb1 O2 128.2(3) . 1_666 ?
O1 Pb1 O2 79.5(3) . 4_566 ?
O1 Pb1 O2 128.2(3) 5_677 4_566 ?
O2 Pb1 O2 150.24(12) 4_566 1_666 ?
O1 Te1 O1 96.0(9) 5_677 2_675 ?
O1 Te1 O1 89.0(6) 5_677 6_557 ?
O1 Te1 O1 96.0(9) 6_557 . ?
O1 Te1 O1 173.1(9) 6_557 2_675 ?
O1 Te1 O1 89.0(6) 4_467 6_557 ?
O1 Te1 O1 86.3(9) 5_677 . ?
O1 Te1 O1 86.3(9) 4_467 2_675 ?
O1 Te1 O1 173.1(9) 3_465 5_677 ?
O1 Te1 O1 89.0(6) 3_465 . ?
O1 Te1 O1 96.0(9) 3_465 4_467 ?
O1 Te1 O1 173.1(9) 4_467 . ?
O1 Te1 O1 89.0(6) 5_677 4_467 ?
O1 Te1 O1 89.0(6) 2_675 . ?
O1 Te1 O1 86.3(9) 3_465 6_557 ?
O1 Te1 O1 89.0(6) 3_465 2_675 ?
O2 Ge2 O3 114.1(6) . 2_565 ?
O2 Ge2 O3 114.1(6) . . ?
O2 Ge2 O3 114.1(6) . 3_455 ?
O3 Ge2 O3 104.4(7) 3_455 . ?
O3 Ge2 O3 104.4(7) 2_565 3_455 ?
O3 Ge2 O3 104.4(7) 2_565 . ?
O1 Zn1 O1 128.6(9) 6_556 . ?
O1 Zn1 O3 103.9(7) . 3_455 ?
O1 Zn1 O3 104.8(7) . 5_666 ?
O1 Zn1 O3 104.8(7) 6_556 3_455 ?
O1 Zn1 O3 103.9(7) 6_556 5_666 ?
O3 Zn1 O3 110.3(13) 3_455 5_666 ?
Te1 O1 Pb1 105.2(6) . . ?
Zn1 O1 Pb1 132.4(6) . . ?
Zn1 O1 Te1 121.6(8) . . ?
Ge1 O1 Pb1 132.4(6) . . ?
Ge1 O1 Te1 121.6(8) . . ?
Pb1 O2 Pb1 108.5(5) 2_664 3_464 ?
Pb1 O2 Pb1 108.5(5) 1_444 3_464 ?
Pb1 O2 Pb1 108.5(5) 2_664 1_444 ?
Ge2 O2 Pb1 110.4(5) . 1_444 ?
Ge2 O2 Pb1 110.4(5) . 3_464 ?
Ge2 O2 Pb1 110.4(5) . 2_664 ?
Ge2 O3 Zn1 129.7(10) . 2_565 ?
O1 Ge1 O1 128.6(9) 6_556 . ?
O1 Ge1 O3 104.8(7) . 5_666 ?
O1 Ge1 O3 103.9(7) 6_556 5_666 ?
O1 Ge1 O3 104.8(7) 6_556 3_455 ?
O1 Ge1 O3 103.9(7) . 3_455 ?
O3 Ge1 O3 110.3(13) 3_455 5_666 ?

loop_
_geom_bond_atom_site_label_1
_geom_bond_atom_site_label_2
_geom_bond_distance
_geom_bond_site_symmetry_2
_geom_bond_publ_flag
Pb1 O1 2.523(15) . ?
Pb1 O1 2.523(15) 5_677 ?
Pb1 O2 2.729(8) 4_566 ?
Pb1 O2 2.729(9) 1_666 ?
Te1 O1 1.935(12) 2_675 ?
Te1 O1 1.935(12) 4_467 ?
Te1 O1 1.935(13) 6_557 ?
Te1 O1 1.935(12) 5_677 ?
Te1 O1 1.935(13) 3_465 ?
Te1 O1 1.935(12) . ?
Ge2 O2 1.71(2) . ?
Ge2 O3 1.754(17) . ?
Ge2 O3 1.754(17) 2_565 ?
Ge2 O3 1.754(18) 3_455 ?
Zn1 O1 1.861(13) . ?
Zn1 O1 1.861(13) 6_556 ?
Zn1 O3 1.862(19) 3_455 ?
Zn1 O3 1.862(19) 5_666 ?
O1 Ge1 1.861(13) . ?

loop_
_twin_individual_id
_twin_individual_mass_fraction_refined
1 0.92(3)
2 0.08(3)
